data_4312988
loop_
_publ_author_name
'Robin Polt'
'Brian D. Kelly'
'Brian D. Dangel'
'Udaya Bhaskar Tadikonda'
'Regina E. Ross'
'Arnold M. Raitsimring'
'Andrei V. Astashkin'

_publ_contact_author_address
;
     University of Arizona
     Department of Chemistry
     1306 E. University
     Tucson, AZ 85721-0041
     USA
;
_publ_contact_author_email polt@u.arizona.edu
_publ_contact_author_fax 520-621-8407
_publ_contact_author_name 'Dr. Robin Polt'
_publ_contact_author_phone 520-621-6322
_publ_section_title
;
 Optically Active 4- and 5-Coordinate Transition Metal Complexes of
 Bifurcated Dipeptide Schiff Bases
;
_journal_name_full 'Inorganic Chemistry'
_journal_page_first 566
_journal_page_last 574
_journal_paper_doi 10.1021/ic025996o
_journal_volume 42
_journal_year 2003
_chemical_formula_moiety 'C43 H34 N4 Ni O2'
_chemical_formula_sum 'C43 H34 N4 Ni O2'
_chemical_formula_weight 697.45
_chemical_name_systematic
; 
 ? 
;
_space_group_IT_number 19
_symmetry_cell_setting orthorhombic
_symmetry_space_group_name_Hall 'P 2ac 2ab'
_symmetry_space_group_name_H-M 'P 21 21 21'
_atom_sites_solution_hydrogens geom
_atom_sites_solution_primary direct
_atom_sites_solution_secondary difmap
_audit_creation_method SHELXL-97
_cell_angle_alpha 90.00
_cell_angle_beta 90.00
_cell_angle_gamma 90.00
_cell_formula_units_Z 4
_cell_length_a 9.3318(7)
_cell_length_b 15.6129(12)
_cell_length_c 23.3240(18)
_cell_measurement_reflns_used 3647
_cell_measurement_temperature 293(2)
_cell_measurement_theta_max 29.32
_cell_measurement_theta_min 1.75
_cell_volume 3398.2(4)
_computing_cell_refinement 'Bruker SMART'
_computing_data_collection 'Bruker SMART'
_computing_data_reduction 'Bruker SHELXTL'
_computing_molecular_graphics 'Bruker SHELXTL'
_computing_publication_material 'Bruker SHELXTL'
_computing_structure_refinement 'SHELXL-97 (Sheldrick, 1997)'
_computing_structure_solution 'SHELXS-97 (Sheldrick, 1990)'
_diffrn_ambient_temperature 293(2)
_diffrn_measured_fraction_theta_full 0.941
_diffrn_measured_fraction_theta_max 0.941
_diffrn_measurement_device_type 'CCD area detector'
_diffrn_measurement_method 'phi and omega scans'
_diffrn_radiation_monochromator graphite
_diffrn_radiation_source 'fine-focus sealed tube'
_diffrn_radiation_type MoK\a
_diffrn_radiation_wavelength 0.71073
_diffrn_reflns_av_R_equivalents 0.0667
_diffrn_reflns_av_sigmaI/netI 0.1285
_diffrn_reflns_limit_h_max 12
_diffrn_reflns_limit_h_min -12
_diffrn_reflns_limit_k_max 21
_diffrn_reflns_limit_k_min -18
_diffrn_reflns_limit_l_max 30
_diffrn_reflns_limit_l_min -31
_diffrn_reflns_number 23421
_diffrn_reflns_theta_full 29.32
_diffrn_reflns_theta_max 29.32
_diffrn_reflns_theta_min 1.75
_exptl_absorpt_coefficient_mu 0.616
_exptl_absorpt_correction_T_max 0.969223
_exptl_absorpt_correction_T_min 0.791585
_exptl_absorpt_correction_type multi-scan
_exptl_absorpt_process_details 'SADABS (Sheldrick, 1997)'
_exptl_crystal_colour red-brown
_exptl_crystal_density_diffrn 1.363
_exptl_crystal_density_method 'not measured'
_exptl_crystal_description 'triangular plate'
_exptl_crystal_F_000 1456
_exptl_crystal_size_max 0.442
_exptl_crystal_size_mid 0.187
_exptl_crystal_size_min 0.085
_refine_diff_density_max 0.741
_refine_diff_density_min -0.383
_refine_diff_density_rms 0.053
_refine_ls_abs_structure_details 'Flack H D (1983), Acta Cryst. A39, 876-881'
_refine_ls_abs_structure_Flack -0.004(11)
_refine_ls_extinction_method none
_refine_ls_goodness_of_fit_ref 0.808
_refine_ls_hydrogen_treatment mixed
_refine_ls_matrix_type full
_refine_ls_number_parameters 451
_refine_ls_number_reflns 8500
_refine_ls_number_restraints 0
_refine_ls_restrained_S_all 0.808
_refine_ls_R_factor_all 0.1002
_refine_ls_R_factor_gt 0.0457
_refine_ls_shift/su_max 0.003
_refine_ls_shift/su_mean 0.000
_refine_ls_structure_factor_coef Fsqd
_refine_ls_weighting_details 'calc w=1/[\s^2^(Fo^2^)+(0.0234P)^2^+0.0000P] where P=(Fo^2^+2Fc^2^)/3'
_refine_ls_weighting_scheme calc
_refine_ls_wR_factor_gt 0.0654
_refine_ls_wR_factor_ref 0.0758
_reflns_number_gt 5011
_reflns_number_total 8500
_reflns_threshold_expression >2sigma(I)
_cod_data_source_file ic025996o_s2_2.cif
_cod_data_source_block Phe-Gly-Ni(II)complex
_cod_depositor_comments
;
The following automatic conversions were performed:

'_symmetry_cell_setting' value 'Orthorhombic' changed to
'orthorhombic' according to the built-in table from CIF Core
dictionary named 'cif_core.dic' version 2.4.1 from 2010-06-29.

Automatic conversion script
Id: cif_fix_values 1646 2011-03-28 12:23:43Z adriana 

The following automatic conversions were performed:
'_symmetry_space_group_number' data item was removed -- it should
have been renamed to '_space_group_IT_number' as specified in the
replacement file
'/home/antanas/src/cod-tools/trunk/data/replacement-values/replacement_tags.lst',
but the replacement data item was already present in the data block
and had the same value as the '_symmetry_space_group_number' data
item.

Automatic conversion script
Id: cif_correct_tags 4998 2017-03-02 13:24:31Z antanas 
;
_cod_database_code 4312988

loop_
_symmetry_equiv_pos_as_xyz
'x, y, z'
'-x+1/2, -y, z+1/2'
'-x, y+1/2, -z+1/2'
'x+1/2, -y+1/2, -z'

loop_
_atom_site_label
_atom_site_type_symbol
_atom_site_fract_x
_atom_site_fract_y
_atom_site_fract_z
_atom_site_U_iso_or_equiv
_atom_site_adp_type
_atom_site_occupancy
_atom_site_symmetry_multiplicity
_atom_site_calc_flag
_atom_site_refinement_flags
_atom_site_disorder_assembly
_atom_site_disorder_group
Ni1 Ni 0.81771(4) 0.60181(2) 0.766178(16) 0.02788(9) Uani 1 1 d . . .
O2 O 0.9161(2) 0.36944(12) 0.71480(8) 0.0367(5) Uani 1 1 d . . .
O3 O 0.8553(2) 0.81265(13) 0.67517(9) 0.0417(6) Uani 1 1 d . . .
N4 N 0.8315(3) 0.51853(13) 0.82659(10) 0.0257(5) Uani 1 1 d . . .
N5 N 0.8962(2) 0.51695(14) 0.72191(10) 0.0284(6) Uani 1 1 d . . .
N6 N 0.8468(2) 0.67071(15) 0.70359(9) 0.0299(6) Uani 1 1 d . . .
N7 N 0.7219(2) 0.69920(14) 0.79719(9) 0.0280(6) Uani 1 1 d . . .
C8 C 0.8692(3) 0.52840(17) 0.87938(13) 0.0278(7) Uani 1 1 d . . .
C9 C 0.8268(3) 0.43100(16) 0.80165(11) 0.0263(6) Uani 1 1 d . . .
H9A H 0.8843 0.3918 0.8251 0.032 Uiso 1 1 calc R . .
C10 C 0.8886(3) 0.43579(19) 0.74141(13) 0.0286(7) Uani 1 1 d . . .
C11 C 0.8316(3) 0.75631(19) 0.71046(12) 0.0313(7) Uani 1 1 d . . .
C12 C 0.7834(3) 0.77710(16) 0.77064(13) 0.0328(7) Uani 1 1 d . . .
H12A H 0.8643 0.7970 0.7931 0.039 Uiso 1 1 calc R . .
H12B H 0.7120 0.8222 0.7697 0.039 Uiso 1 1 calc R . .
C13 C 0.6113(3) 0.70444(18) 0.82975(12) 0.0269(7) Uani 1 1 d . . .
C14 C 0.9066(3) 0.61464(18) 0.90226(12) 0.0274(7) Uani 1 1 d . . .
C15 C 1.0006(3) 0.6677(2) 0.87236(13) 0.0350(8) Uani 1 1 d . . .
H15A H 1.0338 0.6513 0.8364 0.042 Uiso 1 1 calc R . .
C16 C 1.0449(3) 0.7450(2) 0.89596(14) 0.0398(8) Uani 1 1 d . . .
H16A H 1.1063 0.7807 0.8756 0.048 Uiso 1 1 calc R . .
C17 C 0.9976(4) 0.7684(2) 0.94951(14) 0.0411(9) Uani 1 1 d . . .
H17A H 1.0286 0.8198 0.9655 0.049 Uiso 1 1 calc R . .
C18 C 0.9051(4) 0.7169(2) 0.97981(14) 0.0444(9) Uani 1 1 d . . .
H18A H 0.8720 0.7339 1.0157 0.053 Uiso 1 1 calc R . .
C19 C 0.8614(3) 0.63955(18) 0.95651(13) 0.0358(8) Uani 1 1 d . . .
H19A H 0.8012 0.6039 0.9774 0.043 Uiso 1 1 calc R . .
C20 C 0.8892(3) 0.45686(18) 0.92115(12) 0.0306(7) Uani 1 1 d . . .
C21 C 0.7830(3) 0.3976(2) 0.93250(12) 0.0425(8) Uani 1 1 d . . .
H21A H 0.6951 0.4015 0.9139 0.051 Uiso 1 1 calc R . .
C22 C 0.8073(5) 0.33214(19) 0.97163(13) 0.0505(9) Uani 1 1 d . . .
H22A H 0.7359 0.2920 0.9789 0.061 Uiso 1 1 calc R . .
C23 C 0.9361(5) 0.3264(2) 0.99965(14) 0.0553(11) Uani 1 1 d . . .
H23A H 0.9521 0.2823 1.0256 0.066 Uiso 1 1 calc R . .
C24 C 1.0415(4) 0.3857(2) 0.98940(14) 0.0502(9) Uani 1 1 d . . .
H24A H 1.1288 0.3819 1.0085 0.060 Uiso 1 1 calc R . .
C25 C 1.0178(3) 0.4512(2) 0.95074(13) 0.0380(8) Uani 1 1 d . . .
H25A H 1.0888 0.4919 0.9445 0.046 Uiso 1 1 calc R . .
C26 C 0.6703(3) 0.39770(18) 0.79771(11) 0.0320(6) Uani 1 1 d . . .
H26A H 0.6104 0.4329 0.8222 0.038 Uiso 1 1 calc R . .
H26B H 0.6369 0.4052 0.7586 0.038 Uiso 1 1 calc R . .
C27 C 0.6494(3) 0.30434(19) 0.81449(12) 0.0312(7) Uani 1 1 d . . .
C28 C 0.5174(3) 0.2793(2) 0.83628(13) 0.0372(8) Uani 1 1 d . . .
H28A H 0.4440 0.3193 0.8394 0.045 Uiso 1 1 calc R . .
C29 C 0.4932(4) 0.1953(2) 0.85349(14) 0.0474(9) Uani 1 1 d . . .
H29A H 0.4045 0.1794 0.8682 0.057 Uiso 1 1 calc R . .
C30 C 0.6006(4) 0.1363(2) 0.84863(15) 0.0496(10) Uani 1 1 d . . .
H30A H 0.5852 0.0801 0.8604 0.059 Uiso 1 1 calc R . .
C31 C 0.7309(4) 0.1595(2) 0.82647(16) 0.0517(10) Uani 1 1 d . . .
H31A H 0.8037 0.1191 0.8235 0.062 Uiso 1 1 calc R . .
C32 C 0.7550(3) 0.2436(2) 0.80829(13) 0.0410(8) Uani 1 1 d . . .
H32A H 0.8425 0.2585 0.7920 0.049 Uiso 1 1 calc R . .
C33 C 0.9344(3) 0.54151(19) 0.66577(13) 0.0291(7) Uani 1 1 d . . .
C34 C 0.9039(3) 0.62935(19) 0.65526(13) 0.0300(8) Uani 1 1 d . . .
C35 C 0.9348(3) 0.6636(2) 0.60192(13) 0.0391(8) Uani 1 1 d . . .
H35A H 0.9148 0.7208 0.5943 0.047 Uiso 1 1 calc R . .
C36 C 0.9952(3) 0.6126(2) 0.56009(13) 0.0492(9) Uani 1 1 d . . .
H36A H 1.0157 0.6358 0.5243 0.059 Uiso 1 1 calc R . .
C37 C 1.0258(4) 0.5272(2) 0.57096(14) 0.0446(9) Uani 1 1 d . . .
H37A H 1.0665 0.4937 0.5423 0.054 Uiso 1 1 calc R . .
C38 C 0.9968(3) 0.4914(2) 0.62367(13) 0.0373(8) Uani 1 1 d . . .
H38A H 1.0188 0.4343 0.6309 0.045 Uiso 1 1 calc R . .
C46 C 0.5581(3) 0.78624(18) 0.85502(12) 0.0275(7) Uani 1 1 d . . .
C47 C 0.6485(3) 0.83741(18) 0.88743(13) 0.0361(8) Uani 1 1 d . . .
H47A H 0.7441 0.8219 0.8919 0.043 Uiso 1 1 calc R . .
C48 C 0.5981(3) 0.9111(2) 0.91308(13) 0.0412(8) Uani 1 1 d . . .
H48A H 0.6588 0.9444 0.9355 0.049 Uiso 1 1 calc R . .
C49 C 0.4567(3) 0.93521(19) 0.90531(14) 0.0390(8) Uani 1 1 d . . .
H49A H 0.4225 0.9849 0.9226 0.047 Uiso 1 1 calc R . .
C50 C 0.3671(3) 0.88639(18) 0.87243(12) 0.0349(7) Uani 1 1 d . . .
H50A H 0.2731 0.9040 0.8664 0.042 Uiso 1 1 calc R . .
C51 C 0.4158(3) 0.81056(19) 0.84799(13) 0.0337(8) Uani 1 1 d . . .
H51A H 0.3534 0.7762 0.8270 0.040 Uiso 1 1 calc R . .
C52 C 0.5212(3) 0.62717(18) 0.84088(13) 0.0280(7) Uani 1 1 d . . .
C53 C 0.4849(3) 0.6007(2) 0.89540(13) 0.0417(8) Uani 1 1 d . . .
H53A H 0.5238 0.6280 0.9272 0.050 Uiso 1 1 calc R . .
C54 C 0.3900(4) 0.5333(2) 0.90243(15) 0.0520(10) Uani 1 1 d . . .
H54A H 0.3692 0.5139 0.9392 0.062 Uiso 1 1 calc R . .
C55 C 0.3265(4) 0.4950(2) 0.85658(15) 0.0441(8) Uani 1 1 d . . .
H55A H 0.2620 0.4504 0.8620 0.053 Uiso 1 1 calc R . .
C56 C 0.3585(3) 0.5228(2) 0.80242(15) 0.0449(9) Uani 1 1 d . . .
H56A H 0.3133 0.4981 0.7709 0.054 Uiso 1 1 calc R . .
C57 C 0.4581(3) 0.5874(2) 0.79441(14) 0.0384(8) Uani 1 1 d . . .
H57A H 0.4827 0.6042 0.7574 0.046 Uiso 1 1 calc R . .

loop_
_atom_site_aniso_label
_atom_site_aniso_U_11
_atom_site_aniso_U_22
_atom_site_aniso_U_33
_atom_site_aniso_U_23
_atom_site_aniso_U_13
_atom_site_aniso_U_12
Ni1 0.03264(18) 0.02171(18) 0.02928(19) 0.00226(19) 0.00352(19) 0.0009(2)
O2 0.0462(13) 0.0267(12) 0.0371(13) -0.0042(10) 0.0039(10) 0.0104(10)
O3 0.0471(14) 0.0317(13) 0.0464(14) 0.0162(11) 0.0075(11) 0.0030(11)
N4 0.0275(13) 0.0237(13) 0.0261(14) 0.0000(10) 0.0025(13) 0.0021(12)
N5 0.0335(13) 0.0222(13) 0.0295(16) 0.0003(11) 0.0055(12) 0.0005(11)
N6 0.0354(15) 0.0274(14) 0.0271(14) 0.0039(11) 0.0052(12) 0.0025(12)
N7 0.0330(14) 0.0232(14) 0.0278(14) 0.0012(11) 0.0067(11) -0.0030(11)
C8 0.0285(17) 0.0238(17) 0.0310(19) 0.0025(14) 0.0066(14) 0.0000(14)
C9 0.0323(16) 0.0192(15) 0.0273(16) 0.0015(12) 0.0003(15) 0.0031(14)
C10 0.0283(16) 0.0256(17) 0.0319(18) -0.0018(15) -0.0018(15) 0.0018(13)
C11 0.0248(16) 0.0313(18) 0.0379(18) 0.0081(14) 0.0022(15) 0.0030(16)
C12 0.0343(17) 0.0169(15) 0.047(2) 0.0069(15) 0.0036(16) 0.0016(13)
C13 0.0334(16) 0.0221(17) 0.0253(17) -0.0006(13) -0.0025(15) 0.0005(14)
C14 0.0298(15) 0.0211(17) 0.0315(18) 0.0047(14) -0.0043(14) 0.0003(15)
C15 0.0366(19) 0.0360(19) 0.0324(19) 0.0014(16) 0.0000(16) 0.0013(16)
C16 0.0406(19) 0.033(2) 0.046(2) 0.0076(17) -0.0056(17) -0.0079(17)
C17 0.053(2) 0.0235(18) 0.047(2) 0.0027(17) -0.0126(19) -0.0032(18)
C18 0.066(2) 0.034(2) 0.033(2) -0.0039(16) -0.0063(18) 0.0024(19)
C19 0.049(2) 0.0284(18) 0.0305(19) 0.0011(14) 0.0029(15) -0.0035(15)
C20 0.0453(19) 0.0232(17) 0.0234(17) 0.0002(13) 0.0026(15) 0.0006(15)
C21 0.053(2) 0.0384(19) 0.0364(19) 0.0031(18) 0.0057(15) -0.009(2)
C22 0.082(3) 0.0323(19) 0.037(2) 0.0040(16) 0.010(2) -0.012(2)
C23 0.108(3) 0.029(2) 0.030(2) 0.0014(16) 0.005(2) 0.014(2)
C24 0.070(2) 0.041(2) 0.040(2) -0.0032(18) -0.0107(18) 0.022(2)
C25 0.044(2) 0.039(2) 0.0309(18) 0.0003(16) -0.0003(16) 0.0060(17)
C26 0.0319(15) 0.0290(15) 0.0350(16) -0.0031(15) 0.0008(14) -0.0005(18)
C27 0.0344(19) 0.0281(18) 0.0309(17) -0.0008(14) -0.0047(14) -0.0066(15)
C28 0.0381(19) 0.035(2) 0.039(2) 0.0009(16) 0.0023(16) -0.0038(17)
C29 0.053(2) 0.052(2) 0.037(2) 0.0068(19) -0.0010(18) -0.022(2)
C30 0.060(2) 0.035(2) 0.054(2) 0.0172(18) -0.017(2) -0.0184(19)
C31 0.051(2) 0.026(2) 0.078(3) 0.0045(19) -0.022(2) 0.0023(17)
C32 0.0352(17) 0.032(2) 0.056(2) 0.0013(17) -0.0039(16) -0.0021(16)
C33 0.0283(17) 0.0303(19) 0.0287(18) -0.0005(15) 0.0032(14) -0.0029(15)
C34 0.0270(16) 0.035(2) 0.0282(18) 0.0033(14) 0.0040(14) -0.0009(14)
C35 0.047(2) 0.037(2) 0.0332(19) 0.0103(17) 0.0076(16) 0.0070(17)
C36 0.060(2) 0.059(3) 0.0284(19) 0.0143(19) 0.0107(17) 0.000(2)
C37 0.054(2) 0.047(2) 0.032(2) -0.0089(17) 0.0118(18) -0.0011(19)
C38 0.0393(19) 0.0363(19) 0.036(2) -0.0021(16) 0.0079(17) 0.0000(16)
C46 0.0311(17) 0.0239(17) 0.0273(17) 0.0009(14) 0.0008(14) 0.0005(14)
C47 0.0286(18) 0.0300(17) 0.050(2) -0.0028(16) -0.0001(15) 0.0003(15)
C48 0.0424(19) 0.033(2) 0.048(2) -0.0106(16) -0.0024(16) -0.0072(17)
C49 0.049(2) 0.0219(17) 0.046(2) -0.0012(15) 0.0154(17) 0.0017(16)
C50 0.0332(17) 0.0289(18) 0.0425(19) 0.0033(16) 0.0002(14) 0.0058(15)
C51 0.0351(18) 0.0271(18) 0.0390(19) -0.0022(15) 0.0005(15) -0.0013(15)
C52 0.0235(16) 0.0263(18) 0.0343(19) -0.0012(14) 0.0054(14) -0.0010(13)
C53 0.0460(19) 0.0446(19) 0.0345(19) -0.0091(19) 0.0016(15) -0.014(2)
C54 0.061(2) 0.049(2) 0.047(2) 0.0077(19) 0.011(2) -0.014(2)
C55 0.0354(18) 0.0358(19) 0.061(2) -0.0016(17) 0.008(2) -0.0117(18)
C56 0.041(2) 0.041(2) 0.053(2) -0.0144(18) -0.0046(17) -0.0057(17)
C57 0.0366(17) 0.039(2) 0.0394(19) 0.0013(16) 0.0041(15) -0.0036(17)

loop_
_atom_type_symbol
_atom_type_description
_atom_type_scat_dispersion_real
_atom_type_scat_dispersion_imag
_atom_type_scat_source
C C 0.0033 0.0016 'International Tables Vol C Tables 4.2.6.8 and 6.1.1.4'
H H 0.0000 0.0000 'International Tables Vol C Tables 4.2.6.8 and 6.1.1.4'
N N 0.0061 0.0033 'International Tables Vol C Tables 4.2.6.8 and 6.1.1.4'
O O 0.0106 0.0060 'International Tables Vol C Tables 4.2.6.8 and 6.1.1.4'
Ni Ni 0.3393 1.1124 'International Tables Vol C Tables 4.2.6.8 and 6.1.1.4'

loop_
_geom_angle_atom_site_label_1
_geom_angle_atom_site_label_2
_geom_angle_atom_site_label_3
_geom_angle
_geom_angle_site_symmetry_1
_geom_angle_site_symmetry_3
_geom_angle_publ_flag
N5 Ni1 N6 85.21(10) . . ?
N5 Ni1 N7 167.92(10) . . ?
N6 Ni1 N7 84.47(10) . . ?
N5 Ni1 N4 84.10(10) . . ?
N6 Ni1 N4 166.13(10) . . ?
N7 Ni1 N4 107.03(9) . . ?
C8 N4 C9 119.5(2) . . ?
C8 N4 Ni1 129.61(19) . . ?
C9 N4 Ni1 109.46(16) . . ?
C10 N5 C33 125.6(2) . . ?
C10 N5 Ni1 117.93(19) . . ?
C33 N5 Ni1 115.31(19) . . ?
C11 N6 C34 126.1(2) . . ?
C11 N6 Ni1 118.0(2) . . ?
C34 N6 Ni1 115.19(19) . . ?
C13 N7 C12 120.5(2) . . ?
C13 N7 Ni1 130.7(2) . . ?
C12 N7 Ni1 108.33(16) . . ?
N4 C8 C14 120.9(2) . . ?
N4 C8 C20 124.6(3) . . ?
C14 C8 C20 114.4(2) . . ?
N4 C9 C10 107.8(2) . . ?
N4 C9 C26 111.0(2) . . ?
C10 C9 C26 108.5(2) . . ?
N4 C9 H9A 109.8 . . ?
C10 C9 H9A 109.8 . . ?
C26 C9 H9A 109.8 . . ?
O2 C10 N5 127.4(3) . . ?
O2 C10 C9 120.1(3) . . ?
N5 C10 C9 112.2(2) . . ?
O3 C11 N6 127.6(3) . . ?
O3 C11 C12 121.6(3) . . ?
N6 C11 C12 110.7(2) . . ?
N7 C12 C11 109.1(2) . . ?
N7 C12 H12A 109.9 . . ?
C11 C12 H12A 109.9 . . ?
N7 C12 H12B 109.9 . . ?
C11 C12 H12B 109.9 . . ?
H12A C12 H12B 108.3 . . ?
N7 C13 C52 120.3(3) . . ?
N7 C13 C46 123.8(3) . . ?
C52 C13 C46 115.8(2) . . ?
C19 C14 C15 118.7(3) . . ?
C19 C14 C8 120.5(3) . . ?
C15 C14 C8 120.4(3) . . ?
C16 C15 C14 120.4(3) . . ?
C16 C15 H15A 119.8 . . ?
C14 C15 H15A 119.8 . . ?
C17 C16 C15 119.7(3) . . ?
C17 C16 H16A 120.1 . . ?
C15 C16 H16A 120.1 . . ?
C16 C17 C18 120.9(3) . . ?
C16 C17 H17A 119.6 . . ?
C18 C17 H17A 119.6 . . ?
C17 C18 C19 119.5(3) . . ?
C17 C18 H18A 120.3 . . ?
C19 C18 H18A 120.3 . . ?
C18 C19 C14 120.8(3) . . ?
C18 C19 H19A 119.6 . . ?
C14 C19 H19A 119.6 . . ?
C21 C20 C25 118.8(3) . . ?
C21 C20 C8 122.5(3) . . ?
C25 C20 C8 118.7(3) . . ?
C20 C21 C22 120.1(3) . . ?
C20 C21 H21A 119.9 . . ?
C22 C21 H21A 119.9 . . ?
C23 C22 C21 120.3(3) . . ?
C23 C22 H22A 119.9 . . ?
C21 C22 H22A 119.9 . . ?
C24 C23 C22 120.1(3) . . ?
C24 C23 H23A 120.0 . . ?
C22 C23 H23A 120.0 . . ?
C23 C24 C25 119.9(3) . . ?
C23 C24 H24A 120.0 . . ?
C25 C24 H24A 120.0 . . ?
C24 C25 C20 120.7(3) . . ?
C24 C25 H25A 119.6 . . ?
C20 C25 H25A 119.6 . . ?
C27 C26 C9 115.2(2) . . ?
C27 C26 H26A 108.5 . . ?
C9 C26 H26A 108.5 . . ?
C27 C26 H26B 108.5 . . ?
C9 C26 H26B 108.5 . . ?
H26A C26 H26B 107.5 . . ?
C32 C27 C28 118.7(3) . . ?
C32 C27 C26 122.8(3) . . ?
C28 C27 C26 118.5(3) . . ?
C27 C28 C29 121.0(3) . . ?
C27 C28 H28A 119.5 . . ?
C29 C28 H28A 119.5 . . ?
C30 C29 C28 119.6(3) . . ?
C30 C29 H29A 120.2 . . ?
C28 C29 H29A 120.2 . . ?
C29 C30 C31 120.2(3) . . ?
C29 C30 H30A 119.9 . . ?
C31 C30 H30A 119.9 . . ?
C30 C31 C32 120.4(3) . . ?
C30 C31 H31A 119.8 . . ?
C32 C31 H31A 119.8 . . ?
C27 C32 C31 120.0(3) . . ?
C27 C32 H32A 120.0 . . ?
C31 C32 H32A 120.0 . . ?
C38 C33 N5 127.7(3) . . ?
C38 C33 C34 120.5(3) . . ?
N5 C33 C34 111.8(3) . . ?
C35 C34 N6 128.5(3) . . ?
C35 C34 C33 119.0(3) . . ?
N6 C34 C33 112.4(3) . . ?
C36 C35 C34 119.9(3) . . ?
C36 C35 H35A 120.1 . . ?
C34 C35 H35A 120.1 . . ?
C35 C36 C37 120.6(3) . . ?
C35 C36 H36A 119.7 . . ?
C37 C36 H36A 119.7 . . ?
C38 C37 C36 120.9(3) . . ?
C38 C37 H37A 119.6 . . ?
C36 C37 H37A 119.6 . . ?
C37 C38 C33 119.1(3) . . ?
C37 C38 H38A 120.4 . . ?
C33 C38 H38A 120.4 . . ?
C47 C46 C51 119.2(3) . . ?
C47 C46 C13 120.4(3) . . ?
C51 C46 C13 120.4(3) . . ?
C48 C47 C46 120.6(3) . . ?
C48 C47 H47A 119.7 . . ?
C46 C47 H47A 119.7 . . ?
C47 C48 C49 119.7(3) . . ?
C47 C48 H48A 120.2 . . ?
C49 C48 H48A 120.2 . . ?
C50 C49 C48 120.3(3) . . ?
C50 C49 H49A 119.8 . . ?
C48 C49 H49A 119.8 . . ?
C49 C50 C51 120.3(3) . . ?
C49 C50 H50A 119.8 . . ?
C51 C50 H50A 119.8 . . ?
C50 C51 C46 119.7(3) . . ?
C50 C51 H51A 120.1 . . ?
C46 C51 H51A 120.1 . . ?
C57 C52 C53 119.0(3) . . ?
C57 C52 C13 117.8(3) . . ?
C53 C52 C13 122.7(3) . . ?
C52 C53 C54 119.6(3) . . ?
C52 C53 H53A 120.2 . . ?
C54 C53 H53A 120.2 . . ?
C55 C54 C53 121.3(3) . . ?
C55 C54 H54A 119.4 . . ?
C53 C54 H54A 119.4 . . ?
C54 C55 C56 119.5(3) . . ?
C54 C55 H55A 120.3 . . ?
C56 C55 H55A 120.3 . . ?
C55 C56 C57 120.1(3) . . ?
C55 C56 H56A 120.0 . . ?
C57 C56 H56A 120.0 . . ?
C52 C57 C56 120.5(3) . . ?
C52 C57 H57A 119.7 . . ?
C56 C57 H57A 119.7 . . ?

loop_
_geom_bond_atom_site_label_1
_geom_bond_atom_site_label_2
_geom_bond_distance
_geom_bond_site_symmetry_2
_geom_bond_publ_flag
Ni1 N5 1.833(2) . ?
Ni1 N6 1.833(2) . ?
Ni1 N7 1.906(2) . ?
Ni1 N4 1.922(2) . ?
O2 C10 1.235(3) . ?
O3 C11 1.225(3) . ?
N4 C8 1.290(3) . ?
N4 C9 1.486(3) . ?
N5 C10 1.348(3) . ?
N5 C33 1.410(3) . ?
N6 C11 1.354(3) . ?
N6 C34 1.404(3) . ?
N7 C13 1.284(3) . ?
N7 C12 1.481(3) . ?
C8 C14 1.490(4) . ?
C8 C20 1.494(4) . ?
C9 C10 1.521(4) . ?
C9 C26 1.553(4) . ?
C9 H9A 0.9800 . ?
C11 C12 1.509(4) . ?
C12 H12A 0.9700 . ?
C12 H12B 0.9700 . ?
C13 C52 1.494(4) . ?
C13 C46 1.492(4) . ?
C14 C19 1.389(4) . ?
C14 C15 1.394(4) . ?
C15 C16 1.389(4) . ?
C15 H15A 0.9300 . ?
C16 C17 1.374(4) . ?
C16 H16A 0.9300 . ?
C17 C18 1.375(4) . ?
C17 H17A 0.9300 . ?
C18 C19 1.386(4) . ?
C18 H18A 0.9300 . ?
C19 H19A 0.9300 . ?
C20 C21 1.381(4) . ?
C20 C25 1.387(4) . ?
C21 C22 1.388(4) . ?
C21 H21A 0.9300 . ?
C22 C23 1.371(5) . ?
C22 H22A 0.9300 . ?
C23 C24 1.372(5) . ?
C23 H23A 0.9300 . ?
C24 C25 1.381(4) . ?
C24 H24A 0.9300 . ?
C25 H25A 0.9300 . ?
C26 C27 1.522(4) . ?
C26 H26A 0.9700 . ?
C26 H26B 0.9700 . ?
C27 C32 1.376(4) . ?
C27 C28 1.389(4) . ?
C28 C29 1.390(4) . ?
C28 H28A 0.9300 . ?
C29 C30 1.366(4) . ?
C29 H29A 0.9300 . ?
C30 C31 1.370(4) . ?
C30 H30A 0.9300 . ?
C31 C32 1.398(4) . ?
C31 H31A 0.9300 . ?
C32 H32A 0.9300 . ?
C33 C38 1.384(4) . ?
C33 C34 1.422(4) . ?
C34 C35 1.384(4) . ?
C35 C36 1.380(4) . ?
C35 H35A 0.9300 . ?
C36 C37 1.387(4) . ?
C36 H36A 0.9300 . ?
C37 C38 1.378(4) . ?
C37 H37A 0.9300 . ?
C38 H38A 0.9300 . ?
C46 C47 1.386(4) . ?
C46 C51 1.390(4) . ?
C47 C48 1.379(4) . ?
C47 H47A 0.9300 . ?
C48 C49 1.384(4) . ?
C48 H48A 0.9300 . ?
C49 C50 1.367(4) . ?
C49 H49A 0.9300 . ?
C50 C51 1.390(4) . ?
C50 H50A 0.9300 . ?
C51 H51A 0.9300 . ?
C52 C57 1.381(4) . ?
C52 C53 1.379(4) . ?
C53 C54 1.385(4) . ?
C53 H53A 0.9300 . ?
C54 C55 1.361(4) . ?
C54 H54A 0.9300 . ?
C55 C56 1.368(4) . ?
C55 H55A 0.9300 . ?
C56 C57 1.385(4) . ?
C56 H56A 0.9300 . ?
C57 H57A 0.9300 . ?

loop_
_geom_torsion_atom_site_label_1
_geom_torsion_atom_site_label_2
_geom_torsion_atom_site_label_3
_geom_torsion_atom_site_label_4
_geom_torsion
_geom_torsion_site_symmetry_1
_geom_torsion_site_symmetry_2
_geom_torsion_site_symmetry_3
_geom_torsion_site_symmetry_4
_geom_torsion_publ_flag
N5 Ni1 N4 C8 139.3(3) . . . . ?
N6 Ni1 N4 C8 99.6(5) . . . . ?
N7 Ni1 N4 C8 -45.5(3) . . . . ?
N5 Ni1 N4 C9 -26.49(19) . . . . ?
N6 Ni1 N4 C9 -66.2(5) . . . . ?
N7 Ni1 N4 C9 148.72(18) . . . . ?
N6 Ni1 N5 C10 -170.0(2) . . . . ?
N7 Ni1 N5 C10 -138.7(4) . . . . ?
N4 Ni1 N5 C10 18.9(2) . . . . ?
N6 Ni1 N5 C33 -1.5(2) . . . . ?
N7 Ni1 N5 C33 29.8(6) . . . . ?
N4 Ni1 N5 C33 -172.7(2) . . . . ?
N5 Ni1 N6 C11 -168.4(2) . . . . ?
N7 Ni1 N6 C11 17.9(2) . . . . ?
N4 Ni1 N6 C11 -128.7(4) . . . . ?
N5 Ni1 N6 C34 2.4(2) . . . . ?
N7 Ni1 N6 C34 -171.3(2) . . . . ?
N4 Ni1 N6 C34 42.1(5) . . . . ?
N5 Ni1 N7 C13 113.3(5) . . . . ?
N6 Ni1 N7 C13 144.7(3) . . . . ?
N4 Ni1 N7 C13 -43.3(3) . . . . ?
N5 Ni1 N7 C12 -58.3(5) . . . . ?
N6 Ni1 N7 C12 -26.99(18) . . . . ?
N4 Ni1 N7 C12 145.08(17) . . . . ?
C9 N4 C8 C14 166.3(2) . . . . ?
Ni1 N4 C8 C14 1.7(4) . . . . ?
C9 N4 C8 C20 -9.3(4) . . . . ?
Ni1 N4 C8 C20 -173.9(2) . . . . ?
C8 N4 C9 C10 -138.7(3) . . . . ?
Ni1 N4 C9 C10 28.8(3) . . . . ?
C8 N4 C9 C26 102.5(3) . . . . ?
Ni1 N4 C9 C26 -90.0(2) . . . . ?
C33 N5 C10 O2 1.7(5) . . . . ?
Ni1 N5 C10 O2 168.9(2) . . . . ?
C33 N5 C10 C9 -173.0(2) . . . . ?
Ni1 N5 C10 C9 -5.9(3) . . . . ?
N4 C9 C10 O2 169.2(3) . . . . ?
C26 C9 C10 O2 -70.4(3) . . . . ?
N4 C9 C10 N5 -15.6(3) . . . . ?
C26 C9 C10 N5 104.8(3) . . . . ?
C34 N6 C11 O3 5.2(5) . . . . ?
Ni1 N6 C11 O3 174.9(2) . . . . ?
C34 N6 C11 C12 -173.0(3) . . . . ?
Ni1 N6 C11 C12 -3.3(3) . . . . ?
C13 N7 C12 C11 -141.5(2) . . . . ?
Ni1 N7 C12 C11 31.2(3) . . . . ?
O3 C11 C12 N7 162.9(3) . . . . ?
N6 C11 C12 N7 -18.7(3) . . . . ?
C12 N7 C13 C52 159.9(3) . . . . ?
Ni1 N7 C13 C52 -10.9(4) . . . . ?
C12 N7 C13 C46 -15.5(4) . . . . ?
Ni1 N7 C13 C46 173.7(2) . . . . ?
N4 C8 C14 C19 139.2(3) . . . . ?
C20 C8 C14 C19 -44.8(4) . . . . ?
N4 C8 C14 C15 -48.0(4) . . . . ?
C20 C8 C14 C15 128.0(3) . . . . ?
C19 C14 C15 C16 -1.7(4) . . . . ?
C8 C14 C15 C16 -174.6(3) . . . . ?
C14 C15 C16 C17 1.1(4) . . . . ?
C15 C16 C17 C18 -1.0(5) . . . . ?
C16 C17 C18 C19 1.4(5) . . . . ?
C17 C18 C19 C14 -2.0(5) . . . . ?
C15 C14 C19 C18 2.1(4) . . . . ?
C8 C14 C19 C18 175.0(3) . . . . ?
N4 C8 C20 C21 -55.2(4) . . . . ?
C14 C8 C20 C21 129.0(3) . . . . ?
N4 C8 C20 C25 126.6(3) . . . . ?
C14 C8 C20 C25 -49.2(4) . . . . ?
C25 C20 C21 C22 -2.0(4) . . . . ?
C8 C20 C21 C22 179.8(3) . . . . ?
C20 C21 C22 C23 0.6(5) . . . . ?
C21 C22 C23 C24 0.4(5) . . . . ?
C22 C23 C24 C25 -0.1(5) . . . . ?
C23 C24 C25 C20 -1.3(5) . . . . ?
C21 C20 C25 C24 2.3(4) . . . . ?
C8 C20 C25 C24 -179.4(3) . . . . ?
N4 C9 C26 C27 -138.4(2) . . . . ?
C10 C9 C26 C27 103.3(3) . . . . ?
C9 C26 C27 C32 -28.6(4) . . . . ?
C9 C26 C27 C28 152.2(2) . . . . ?
C32 C27 C28 C29 2.3(4) . . . . ?
C26 C27 C28 C29 -178.6(3) . . . . ?
C27 C28 C29 C30 -0.4(5) . . . . ?
C28 C29 C30 C31 -0.6(5) . . . . ?
C29 C30 C31 C32 -0.4(5) . . . . ?
C28 C27 C32 C31 -3.2(4) . . . . ?
C26 C27 C32 C31 177.7(3) . . . . ?
C30 C31 C32 C27 2.3(5) . . . . ?
C10 N5 C33 C38 -13.4(5) . . . . ?
Ni1 N5 C33 C38 179.1(2) . . . . ?
C10 N5 C33 C34 167.8(3) . . . . ?
Ni1 N5 C33 C34 0.3(3) . . . . ?
C11 N6 C34 C35 -11.4(5) . . . . ?
Ni1 N6 C34 C35 178.7(3) . . . . ?
C11 N6 C34 C33 167.1(3) . . . . ?
Ni1 N6 C34 C33 -2.8(3) . . . . ?
C38 C33 C34 C35 1.3(4) . . . . ?
N5 C33 C34 C35 -179.8(3) . . . . ?
C38 C33 C34 N6 -177.3(3) . . . . ?
N5 C33 C34 N6 1.5(3) . . . . ?
N6 C34 C35 C36 177.9(3) . . . . ?
C33 C34 C35 C36 -0.5(5) . . . . ?
C34 C35 C36 C37 -0.2(5) . . . . ?
C35 C36 C37 C38 -0.1(5) . . . . ?
C36 C37 C38 C33 0.9(5) . . . . ?
N5 C33 C38 C37 179.8(3) . . . . ?
C34 C33 C38 C37 -1.5(4) . . . . ?
N7 C13 C46 C47 -55.0(4) . . . . ?
C52 C13 C46 C47 129.5(3) . . . . ?
N7 C13 C46 C51 127.2(3) . . . . ?
C52 C13 C46 C51 -48.3(4) . . . . ?
C51 C46 C47 C48 0.8(4) . . . . ?
C13 C46 C47 C48 -177.0(3) . . . . ?
C46 C47 C48 C49 -1.5(5) . . . . ?
C47 C48 C49 C50 0.0(5) . . . . ?
C48 C49 C50 C51 2.1(5) . . . . ?
C49 C50 C51 C46 -2.8(4) . . . . ?
C47 C46 C51 C50 1.3(4) . . . . ?
C13 C46 C51 C50 179.1(3) . . . . ?
N7 C13 C52 C57 -59.7(4) . . . . ?
C46 C13 C52 C57 116.1(3) . . . . ?
N7 C13 C52 C53 128.4(3) . . . . ?
C46 C13 C52 C53 -55.9(4) . . . . ?
C57 C52 C53 C54 2.1(5) . . . . ?
C13 C52 C53 C54 174.0(3) . . . . ?
C52 C53 C54 C55 -3.0(5) . . . . ?
C53 C54 C55 C56 0.9(5) . . . . ?
C54 C55 C56 C57 2.1(5) . . . . ?
C53 C52 C57 C56 0.8(4) . . . . ?
C13 C52 C57 C56 -171.4(3) . . . . ?
C55 C56 C57 C52 -2.9(5) . . . . ?
